data_2313035
loop_
_publ_author_name
'Domasevitch, Kostiantyn V.'
'Ponomarova, Vira V.'

_publ_section_title
;
 Dibasic 3,3'-di-nitro-4,4'-bipyrazole-1,1'-diides of K, Rb and Cs reveal
 metal-selective ring-&#x3c0; over ring-N coordination.
;
_journal_coeditor_code HB8215
_journal_issue 'Pt 6'
_journal_name_full 'Acta crystallographica. Section E, Crystallographic communications'
_journal_page_first 683
_journal_page_last 691
_journal_paper_doi 10.1107/S2056989026005037
_journal_volume 82
_journal_year 2026
_chemical_formula_iupac '[Cs2 (C6 H2 N6 O4)], H2 O'
_chemical_formula_moiety '2(Cs +), C6 H2 N6 O4 2-, H2 O'
_chemical_formula_sum 'C6 H4 Cs2 N6 O5'
_chemical_formula_weight 505.97
_chemical_name_systematic
;
Poly[[[\m-3,3'-dinitro-4,4'-bipyrazole-1,1'-diido]dicaesium] monohydrate]
;
_space_group_crystal_system monoclinic
_space_group_IT_number 4
_space_group_name_Hall 'P 2yb'
_space_group_name_H-M_alt 'P 1 21 1'
_atom_sites_solution_hydrogens mixed
_atom_sites_solution_primary direct
_atom_sites_solution_secondary difmap
_audit_creation_method SHELXL-2019/3
_cell_angle_alpha 90
_cell_angle_beta 118.152(8)
_cell_angle_gamma 90
_cell_formula_units_Z 2
_cell_length_a 9.7388(7)
_cell_length_b 6.9551(3)
_cell_length_c 10.2950(7)
_cell_measurement_reflns_used 4971
_cell_measurement_temperature 213(2)
_cell_measurement_theta_max 27.096
_cell_measurement_theta_min 2.372
_cell_volume 614.83(8)
_computing_cell_refinement
;
IPDS Software (Stoe & Cie, 2000)
;
_computing_data_collection
;
IPDS Software (Stoe & Cie, 2000)
;
_computing_data_reduction
;
IPDS Software (Stoe & Cie, 2000)
;
_computing_molecular_graphics
;
DIAMOND 3.0 (Brandenburg, 1999)
;
_computing_publication_material
;
WinGX 1.70.01 (Farrugia, 2012)
;
_computing_structure_refinement
;
<i>SHELXL2019/3</i> (Sheldrick, 2015)
;
_computing_structure_solution
;
SHELXS97 (Sheldrick, 2008)
;
_diffrn_ambient_temperature 213(2)
_diffrn_measured_fraction_theta_full 0.978
_diffrn_measured_fraction_theta_max 0.980
_diffrn_measurement_device_type 'Stoe Image plate diffraction system-2T'
_diffrn_measurement_method '\f oscillation scans'
_diffrn_radiation_type MoK\a
_diffrn_radiation_wavelength 0.71073
_diffrn_reflns_av_R_equivalents 0.0204
_diffrn_reflns_av_unetI/netI 0.0308
_diffrn_reflns_limit_h_max 12
_diffrn_reflns_limit_h_min -12
_diffrn_reflns_limit_k_max 8
_diffrn_reflns_limit_k_min -8
_diffrn_reflns_limit_l_max 13
_diffrn_reflns_limit_l_min -13
_diffrn_reflns_number 4971
_diffrn_reflns_theta_full 25.242
_diffrn_reflns_theta_max 27.096
_diffrn_reflns_theta_min 2.372
_diffrn_source 'fine-focus sealed tube'
_exptl_absorpt_coefficient_mu 5.957
_exptl_absorpt_correction_T_max 0.2446
_exptl_absorpt_correction_T_min 0.2181
_exptl_absorpt_correction_type numerical
_exptl_absorpt_process_details
;
[X-RED (Stoe & Cie, 2001) and X-SHAPE (Stoe & Cie, 1999)]
;
_exptl_crystal_colour red
_exptl_crystal_density_diffrn 2.733
_exptl_crystal_description prism
_exptl_crystal_F_000 464
_exptl_crystal_size_max 0.200
_exptl_crystal_size_mid 0.170
_exptl_crystal_size_min 0.140
_refine_diff_density_max 0.933
_refine_diff_density_min -1.170
_refine_ls_abs_structure_details
;
 Refined as an inversion twin
;
_refine_ls_abs_structure_Flack 0.44(3)
_refine_ls_extinction_method none
_refine_ls_goodness_of_fit_ref 0.985
_refine_ls_hydrogen_treatment constr
_refine_ls_matrix_type full
_refine_ls_number_parameters 173
_refine_ls_number_reflns 2554
_refine_ls_number_restraints 1
_refine_ls_restrained_S_all 0.985
_refine_ls_R_factor_all 0.0215
_refine_ls_R_factor_gt 0.0197
_refine_ls_shift/su_max 0.000
_refine_ls_shift/su_mean 0.000
_refine_ls_structure_factor_coef Fsqd
_refine_ls_weighting_details 'w=1/[\s^2^(Fo^2^)+(0.0271P)^2^] where P=(Fo^2^+2Fc^2^)/3'
_refine_ls_weighting_scheme calc
_refine_ls_wR_factor_gt 0.0449
_refine_ls_wR_factor_ref 0.0451
_reflns_number_gt 2376
_reflns_number_total 2554
_reflns_threshold_expression 'I > 2\s(I)'
_cod_data_source_file hb8215.cif
_cod_data_source_block 3
_cod_original_sg_symbol_H-M 'P 21'
_cod_database_code 2313035
_shelx_space_group_comment
;
The symmetry employed for this shelxl refinement is uniquely defined
by the following loop, which should always be used as a source of
symmetry information in preference to the above space-group names.
They are only intended as comments.
;
_shelx_estimated_absorpt_t_min 0.382
_shelx_estimated_absorpt_t_max 0.489

loop_
_space_group_symop_operation_xyz
'x, y, z'
'-x, y+1/2, -z'

loop_
_atom_site_type_symbol
_atom_site_label
_atom_site_fract_x
_atom_site_fract_y
_atom_site_fract_z
_atom_site_U_iso_or_equiv
_atom_site_adp_type
_atom_site_calc_flag
_atom_site_occupancy
_atom_site_disorder_assembly
_atom_site_disorder_group
Cs Cs1 0.37557(4) -0.01332(6) 0.83234(4) 0.02622(11) Uani d 1 . .
Cs Cs2 0.28594(4) 0.21708(6) 0.40418(4) 0.02770(11) Uani d 1 . .
O O1 0.2933(5) 0.6346(8) 0.9720(6) 0.0378(13) Uani d 1 . .
O O2 0.0596(6) 0.6050(9) 0.7982(7) 0.0550(19) Uani d 1 . .
O O3 -0.0531(7) 0.3586(11) 0.4159(6) 0.058(2) Uani d 1 . .
O O4 0.1297(5) 0.2870(10) 0.6288(6) 0.0460(17) Uani d 1 . .
N N1 0.2513(6) 0.0986(9) 1.0846(6) 0.0256(13) Uani d 1 . .
N N2 0.2885(6) 0.2776(9) 1.0688(5) 0.0225(12) Uani d 1 . .
N N3 0.1744(6) 0.5375(9) 0.9019(6) 0.0281(15) Uani d 1 . .
N N4 -0.3494(6) 0.2071(11) 0.5665(6) 0.0302(13) Uani d 1 . .
N N5 -0.2719(5) 0.2515(10) 0.4893(5) 0.0270(13) Uani d 1 . .
N N6 -0.0093(6) 0.3032(10) 0.5416(6) 0.0279(13) Uani d 1 . .
C C1 0.1092(7) 0.0551(11) 0.9684(7) 0.0245(14) Uani d 1 . .
H H1 0.057551 -0.063088 0.955557 0.029 Uiso calc 1 . .
C C2 0.0521(5) 0.2089(11) 0.8725(6) 0.0177(11) Uani d 1 . .
C C3 0.1704(7) 0.3440(10) 0.9432(7) 0.0211(13) Uani d 1 . .
C C4 -0.2440(7) 0.1895(11) 0.7100(7) 0.0241(15) Uani d 1 . .
H H4 -0.269184 0.160356 0.785344 0.029 Uiso calc 1 . .
C C5 -0.0932(6) 0.2199(11) 0.7323(6) 0.0201(11) Uani d 1 . .
C C6 -0.1201(6) 0.2587(10) 0.5895(6) 0.0218(14) Uani d 1 . .
O O1W 0.4552(6) 0.4093(9) 0.7600(7) 0.0527(18) Uani d 1 . .
H H1W 0.546627 0.455957 0.802129 0.079 Uiso d 1 . .
H H2W 0.395147 0.489868 0.696509 0.079 Uiso d 1 . .

loop_
_atom_site_aniso_label
_atom_site_aniso_U_11
_atom_site_aniso_U_22
_atom_site_aniso_U_33
_atom_site_aniso_U_12
_atom_site_aniso_U_13
_atom_site_aniso_U_23
Cs1 0.01693(17) 0.0311(3) 0.02732(19) 0.00105(17) 0.00772(14) -0.00028(19)
Cs2 0.01801(17) 0.0343(3) 0.0277(2) -0.00397(19) 0.00824(14) 0.00034(19)
O1 0.021(2) 0.026(3) 0.051(3) -0.008(2) 0.005(2) 0.002(2)
O2 0.033(3) 0.026(4) 0.067(4) -0.001(2) -0.010(3) 0.016(3)
O3 0.035(3) 0.105(6) 0.031(3) 0.006(3) 0.012(2) 0.022(3)
O4 0.017(2) 0.081(5) 0.040(3) 0.005(2) 0.013(2) 0.022(3)
N1 0.024(3) 0.026(4) 0.026(3) 0.000(2) 0.011(2) 0.003(2)
N2 0.018(2) 0.025(4) 0.020(2) 0.002(2) 0.006(2) 0.000(2)
N3 0.017(2) 0.027(5) 0.031(3) 0.002(2) 0.003(2) 0.004(2)
N4 0.016(2) 0.032(4) 0.037(3) -0.005(3) 0.007(2) -0.004(3)
N5 0.015(2) 0.034(4) 0.025(3) 0.004(2) 0.0031(19) -0.003(3)
N6 0.023(3) 0.034(4) 0.024(3) 0.005(2) 0.009(2) 0.005(2)
C1 0.020(3) 0.029(4) 0.026(3) -0.003(3) 0.013(3) 0.000(3)
C2 0.010(2) 0.021(3) 0.021(2) 0.001(3) 0.0060(19) -0.001(3)
C3 0.020(3) 0.016(4) 0.025(3) 0.000(2) 0.008(3) 0.000(3)
C4 0.019(3) 0.021(4) 0.032(3) -0.004(3) 0.012(2) -0.002(3)
C5 0.012(2) 0.020(3) 0.024(3) 0.002(3) 0.005(2) -0.004(3)
C6 0.013(2) 0.023(4) 0.026(3) 0.003(2) 0.006(2) -0.001(3)
O1W 0.024(3) 0.049(5) 0.065(4) -0.010(3) 0.005(3) 0.006(3)

loop_
_atom_type_symbol
_atom_type_description
_atom_type_scat_dispersion_real
_atom_type_scat_dispersion_imag
_atom_type_scat_source
C C 0.0033 0.0016 'International Tables Vol C Tables 4.2.6.8 and 6.1.1.4'
H H 0.0000 0.0000 'International Tables Vol C Tables 4.2.6.8 and 6.1.1.4'
N N 0.0061 0.0033 'International Tables Vol C Tables 4.2.6.8 and 6.1.1.4'
O O 0.0106 0.0060 'International Tables Vol C Tables 4.2.6.8 and 6.1.1.4'
Cs Cs -0.3680 2.1192 'International Tables Vol C Tables 4.2.6.8 and 6.1.1.4'

loop_
_geom_angle_atom_site_label_1
_geom_angle_atom_site_label_2
_geom_angle_atom_site_label_3
_geom_angle_site_symmetry_1
_geom_angle_site_symmetry_3
_geom_angle
_geom_angle_publ_flag
O1 Cs1 O3 2_647 2_546 168.81(16) ?
O1 Cs1 O4 2_647 . 116.91(15) ?
O3 Cs1 O4 2_546 . 58.76(19) ?
O1 Cs1 O1 2_647 1_545 112.27(11) ?
O3 Cs1 O1 2_546 1_545 76.97(17) ?
O4 Cs1 O1 . 1_545 123.38(13) ?
O1 Cs1 O1W 2_647 . 63.35(14) ?
O3 Cs1 O1W 2_546 . 109.44(18) ?
O4 Cs1 O1W . . 54.93(14) ?
O1 Cs1 O1W 1_545 . 164.51(17) ?
O1 Cs1 N2 2_647 2_647 49.99(14) ?
O3 Cs1 N2 2_546 2_647 127.14(16) ?
O4 Cs1 N2 . 2_647 147.49(13) ?
O1 Cs1 N2 1_545 2_647 86.82(14) ?
O1W Cs1 N2 . 2_647 99.40(14) ?
O1 Cs1 N5 2_647 2_546 122.67(14) ?
O3 Cs1 N5 2_546 2_546 48.52(14) ?
O4 Cs1 N5 . 2_546 83.50(16) ?
O1 Cs1 N5 1_545 2_546 92.77(15) ?
O1W Cs1 N5 . 2_546 102.00(16) ?
N2 Cs1 N5 2_647 2_546 83.26(13) ?
O1 Cs1 O1W 2_647 2_647 62.76(15) ?
O3 Cs1 O1W 2_546 2_647 128.32(15) ?
O4 Cs1 O1W . 2_647 129.74(14) ?
O1 Cs1 O1W 1_545 2_647 56.41(14) ?
O1W Cs1 O1W . 2_647 111.30(16) ?
N2 Cs1 O1W 2_647 2_647 75.01(13) ?
N5 Cs1 O1W 2_546 2_647 142.53(14) ?
O2 Cs2 N4 2_546 1_655 161.58(18) ?
O2 Cs2 N1 2_546 1_554 72.28(17) ?
N4 Cs2 N1 1_655 1_554 94.85(14) ?
O2 Cs2 O4 2_546 . 78.36(17) ?
N4 Cs2 O4 1_655 . 113.88(13) ?
N1 Cs2 O4 1_554 . 150.63(13) ?
O2 Cs2 N4 2_546 2_556 113.52(14) ?
N4 Cs2 N4 1_655 2_556 82.18(15) ?
N1 Cs2 N4 1_554 2_556 105.51(14) ?
O4 Cs2 N4 . 2_556 85.25(15) ?
O2 Cs2 O1W 2_546 . 128.63(17) ?
N4 Cs2 O1W 1_655 . 66.05(14) ?
N1 Cs2 O1W 1_554 . 158.38(13) ?
O4 Cs2 O1W . . 50.52(13) ?
N4 Cs2 O1W 2_556 . 63.54(14) ?
O2 Cs2 O3 2_546 . 49.70(17) ?
N4 Cs2 O3 1_655 . 146.93(15) ?
N1 Cs2 O3 1_554 . 117.19(14) ?
O4 Cs2 O3 . . 36.14(12) ?
N4 Cs2 O3 2_556 . 81.51(15) ?
O1W Cs2 O3 . . 80.93(14) ?
O2 Cs2 N4 2_546 2_546 84.12(14) ?
N4 Cs2 N4 1_655 2_546 79.99(14) ?
N1 Cs2 N4 1_554 2_546 76.47(14) ?
O4 Cs2 N4 . 2_546 101.65(15) ?
N4 Cs2 N4 2_556 2_546 162.17(15) ?
O1W Cs2 N4 . 2_546 108.21(14) ?
O3 Cs2 N4 . 2_546 113.76(15) ?
N3 O1 Cs1 . 2_657 127.3(4) ?
N3 O1 Cs1 . 1_565 122.1(4) ?
Cs1 O1 Cs1 2_657 1_565 98.42(14) ?
N3 O2 Cs2 . 2_556 160.1(6) ?
N6 O3 Cs1 . 2_556 132.6(4) ?
N6 O3 Cs2 . . 94.9(4) ?
Cs1 O3 Cs2 2_556 . 131.08(18) ?
N6 O4 Cs1 . . 141.7(5) ?
N6 O4 Cs2 . . 102.2(4) ?
Cs1 O4 Cs2 . . 84.94(13) ?
N2 N1 C1 . . 108.7(5) ?
N2 N1 Cs2 . 1_556 89.0(4) ?
C1 N1 Cs2 . 1_556 121.3(4) ?
N1 N2 C3 . . 106.3(5) ?
N1 N2 Cs1 . 2_657 132.0(4) ?
C3 N2 Cs1 . 2_657 115.0(4) ?
N1 N2 Cs2 . 1_556 68.6(3) ?
C3 N2 Cs2 . 1_556 126.2(4) ?
Cs1 N2 Cs2 2_657 1_556 102.63(13) ?
O2 N3 O1 . . 121.4(7) ?
O2 N3 C3 . . 119.0(6) ?
O1 N3 C3 . . 119.6(5) ?
C4 N4 N5 . . 108.3(5) ?
C4 N4 Cs2 . 1_455 132.2(4) ?
N5 N4 Cs2 . 1_455 118.9(3) ?
C4 N4 Cs2 . 2_546 78.6(5) ?
N5 N4 Cs2 . 2_546 98.6(4) ?
Cs2 N4 Cs2 1_455 2_546 100.36(17) ?
C4 N4 Cs2 . 2_556 89.2(4) ?
N5 N4 Cs2 . 2_556 72.8(4) ?
Cs2 N4 Cs2 1_455 2_556 97.47(18) ?
Cs2 N4 Cs2 2_546 2_556 162.17(15) ?
C6 N5 N4 . . 105.7(5) ?
C6 N5 Cs1 . 2_556 116.3(4) ?
N4 N5 Cs1 . 2_556 133.3(4) ?
C6 N5 Cs2 . 2_556 85.1(4) ?
N4 N5 Cs2 . 2_556 84.9(4) ?
Cs1 N5 Cs2 2_556 2_556 79.57(14) ?
O3 N6 O4 . . 121.3(6) ?
O3 N6 C6 . . 119.8(6) ?
O4 N6 C6 . . 118.9(5) ?
N1 C1 C2 . . 110.7(6) ?
N1 C1 H1 . . 124.7 ?
C2 C1 H1 . . 124.7 ?
C1 C2 C3 . . 101.2(5) ?
C1 C2 C5 . . 128.1(6) ?
C3 C2 C5 . . 130.7(6) ?
N2 C3 C2 . . 113.1(6) ?
N2 C3 N3 . . 118.9(6) ?
C2 C3 N3 . . 128.0(6) ?
N4 C4 C5 . . 111.5(6) ?
N4 C4 H4 . . 124.3 ?
C5 C4 H4 . . 124.3 ?
Cs2 C4 H4 2_546 . 92.3 ?
Cs2 C4 H4 2_556 . 115.5 ?
C4 C5 C6 . . 101.3(5) ?
C4 C5 C2 . . 127.3(5) ?
C6 C5 C2 . . 131.3(5) ?
N5 C6 C5 . . 113.2(5) ?
N5 C6 N6 . . 118.8(5) ?
C5 C6 N6 . . 128.0(5) ?
Cs1 O1W Cs2 . . 81.21(14) ?
Cs1 O1W Cs1 . 2_657 84.20(14) ?
Cs2 O1W Cs1 . 2_657 165.33(19) ?
Cs1 O1W H1W . . 122.7 ?
Cs2 O1W H1W . . 122.9 ?
Cs1 O1W H1W 2_657 . 64.7 ?
Cs1 O1W H2W . . 128.9 ?
Cs2 O1W H2W . . 68.5 ?
Cs1 O1W H2W 2_657 . 123.0 ?
H1W O1W H2W . . 108.4 ?

loop_
_geom_bond_atom_site_label_1
_geom_bond_atom_site_label_2
_geom_bond_site_symmetry_2
_geom_bond_distance
_geom_bond_publ_flag
Cs1 O1 2_647 3.064(5) y
Cs1 O3 2_546 3.101(6) y
Cs1 O4 . 3.123(5) y
Cs1 O1 1_545 3.130(6) y
Cs1 O1W . 3.215(6) y
Cs1 N2 2_647 3.273(5) y
Cs1 N5 2_546 3.392(6) y
Cs1 Cg1 . 3.389(3) y
Cs1 O1W 2_647 3.754(7) y
Cs2 O2 2_546 3.107(5) y
Cs2 N4 1_655 3.132(5) y
Cs2 N1 1_554 3.251(6) y
Cs2 O4 . 3.350(5) y
Cs2 O1W . 3.496(7) y
Cs2 O3 . 3.502(6) y
Cs2 Cg2 2_546 3.474(3) y
Cs2 Cg2 2_556 3.587(3) y
O1 N3 . 1.236(7) ?
O2 N3 . 1.219(7) ?
O3 N6 . 1.218(7) ?
O4 N6 . 1.227(7) ?
N1 N2 . 1.328(8) ?
N1 C1 . 1.370(8) ?
N2 C3 . 1.344(8) ?
N3 C3 . 1.417(9) ?
N4 C4 . 1.349(8) ?
N4 N5 . 1.365(8) ?
N5 C6 . 1.346(7) ?
N6 C6 . 1.417(8) ?
C1 C2 . 1.382(10) ?
C1 H1 . 0.9400 ?
C2 C3 . 1.396(9) ?
C2 C5 . 1.471(7) ?
C4 C5 . 1.391(8) ?
C4 H4 . 0.9400 ?
C5 C6 . 1.392(8) ?
O1W H1W . 0.8500 ?
O1W H2W . 0.8500 ?

loop_
_geom_hbond_atom_site_label_D
_geom_hbond_atom_site_label_H
_geom_hbond_atom_site_label_A
_geom_hbond_site_symmetry_A
_geom_hbond_distance_DH
_geom_hbond_distance_HA
_geom_hbond_distance_DA
_geom_hbond_angle_DHA
_geom_hbond_publ_flag
O1W H1W N1 2_657 0.85 2.01 2.855(7) 171 no
O1W H2W N5 2_556 0.85 2.50 3.334(9) 168 no
C1 H1 O2 1_545 0.94 2.83 3.508(10) 130 no
C4 H4 O1 2_547 0.94 2.62 3.547(9) 168 no

loop_
_geom_torsion_atom_site_label_1
_geom_torsion_atom_site_label_2
_geom_torsion_atom_site_label_3
_geom_torsion_atom_site_label_4
_geom_torsion_site_symmetry_1
_geom_torsion_site_symmetry_2
_geom_torsion_site_symmetry_3
_geom_torsion_site_symmetry_4
_geom_torsion
_geom_torsion_publ_flag
C1 N1 N2 C3 . . . . -0.3(7) ?
Cs2 N1 N2 C3 1_556 . . . -123.2(4) ?
C1 N1 N2 Cs1 . . . 2_657 -149.2(4) ?
Cs2 N1 N2 Cs1 1_556 . . 2_657 87.9(4) ?
C1 N1 N2 Cs2 . . . 1_556 122.9(5) ?
Cs2 O2 N3 O1 2_556 . . . -129.3(13) ?
Cs2 O2 N3 C3 2_556 . . . 50.2(19) ?
Cs1 O1 N3 O2 2_657 . . . -159.5(6) ?
Cs1 O1 N3 O2 1_565 . . . -25.5(10) ?
Cs1 O1 N3 C3 2_657 . . . 21.0(9) ?
Cs1 O1 N3 C3 1_565 . . . 155.0(4) ?
C4 N4 N5 C6 . . . . 0.3(8) ?
Cs2 N4 N5 C6 1_455 . . . 172.6(4) ?
Cs2 N4 N5 C6 2_546 . . . -80.5(5) ?
Cs2 N4 N5 C6 2_556 . . . 83.5(5) ?
C4 N4 N5 Cs1 . . . 2_556 -153.7(5) ?
Cs2 N4 N5 Cs1 1_455 . . 2_556 18.6(8) ?
Cs2 N4 N5 Cs1 2_546 . . 2_556 125.5(4) ?
Cs2 N4 N5 Cs1 2_556 . . 2_556 -70.5(5) ?
C4 N4 N5 Cs2 . . . 2_556 -83.2(6) ?
Cs2 N4 N5 Cs2 1_455 . . 2_556 89.1(4) ?
Cs2 N4 N5 Cs2 2_546 . . 2_556 -163.97(14) ?
Cs1 O3 N6 O4 2_556 . . . -168.9(6) ?
Cs2 O3 N6 O4 . . . . 24.2(8) ?
Cs1 O3 N6 C6 2_556 . . . 10.3(11) ?
Cs2 O3 N6 C6 . . . . -156.7(6) ?
Cs1 O4 N6 O3 . . . . -123.2(7) ?
Cs2 O4 N6 O3 . . . . -25.9(8) ?
Cs1 O4 N6 C6 . . . . 57.6(10) ?
Cs2 O4 N6 C6 . . . . 155.0(5) ?
N2 N1 C1 C2 . . . . 0.7(7) ?
Cs2 N1 C1 C2 1_556 . . . 101.4(5) ?
N1 C1 C2 C3 . . . . -0.8(7) ?
N1 C1 C2 C5 . . . . 177.7(5) ?
N1 N2 C3 C2 . . . . -0.3(7) ?
Cs1 N2 C3 C2 2_657 . . . 154.7(4) ?
Cs2 N2 C3 C2 1_556 . . . -75.4(6) ?
N1 N2 C3 N3 . . . . 176.6(6) ?
Cs1 N2 C3 N3 2_657 . . . -28.5(7) ?
Cs2 N2 C3 N3 1_556 . . . 101.4(6) ?
C1 C2 C3 N2 . . . . 0.7(7) ?
C5 C2 C3 N2 . . . . -177.8(6) ?
C1 C2 C3 N3 . . . . -175.8(6) ?
C5 C2 C3 N3 . . . . 5.7(11) ?
O2 N3 C3 N2 . . . . -171.2(7) ?
O1 N3 C3 N2 . . . . 8.3(9) ?
O2 N3 C3 C2 . . . . 5.1(10) ?
O1 N3 C3 C2 . . . . -175.4(6) ?
N5 N4 C4 C5 . . . . -0.5(9) ?
Cs2 N4 C4 C5 1_455 . . . -171.5(5) ?
Cs2 N4 C4 C5 2_546 . . . 94.8(6) ?
Cs2 N4 C4 C5 2_556 . . . -72.1(6) ?
N5 N4 C4 Cs2 . . . 2_546 -95.3(5) ?
Cs2 N4 C4 Cs2 1_455 . . 2_546 93.7(6) ?
Cs2 N4 C4 Cs2 2_556 . . 2_546 -166.94(14) ?
N5 N4 C4 Cs2 . . . 2_556 71.6(5) ?
Cs2 N4 C4 Cs2 1_455 . . 2_556 -99.3(6) ?
Cs2 N4 C4 Cs2 2_546 . . 2_556 166.94(14) ?
N4 C4 C5 C6 . . . . 0.6(8) ?
Cs2 C4 C5 C6 2_546 . . . 81.9(5) ?
Cs2 C4 C5 C6 2_556 . . . -64.2(5) ?
N4 C4 C5 C2 . . . . -178.6(7) ?
C1 C2 C5 C4 . . . . 57.5(11) ?
C3 C2 C5 C4 . . . . -124.4(8) ?
C1 C2 C5 C6 . . . . -121.4(9) ?
C3 C2 C5 C6 . . . . 56.7(11) ?
C1 C2 C5 Cs2 . . . 2_556 153.5(5) ?
C3 C2 C5 Cs2 . . . 2_556 -28.4(7) ?
C1 C2 C5 Cs2 . . . 2_546 -12.3(7) ?
C3 C2 C5 Cs2 . . . 2_546 165.8(5) ?
N4 N5 C6 C5 . . . . 0.1(9) ?
Cs1 N5 C6 C5 2_556 . . . 159.3(5) ?
Cs2 N5 C6 C5 2_556 . . . 83.4(6) ?
N4 N5 C6 N6 . . . . -179.7(6) ?
Cs1 N5 C6 N6 2_556 . . . -20.6(8) ?
Cs2 N5 C6 N6 2_556 . . . -96.4(6) ?
C4 C5 C6 N5 . . . . -0.4(8) ?
C2 C5 C6 N5 . . . . 178.7(8) ?
C4 C5 C6 N6 . . . . 179.4(7) ?
C2 C5 C6 N6 . . . . -1.5(13) ?
O3 N6 C6 N5 . . . . 9.6(11) ?
O4 N6 C6 N5 . . . . -171.2(7) ?
O3 N6 C6 C5 . . . . -170.2(8) ?
O4 N6 C6 C5 . . . . 9.0(11) ?
